data_2101060
loop_
_publ_author_name
'Tonogaki, M.'
'Kawata, T.'
'Ohba, S.'
'Iwata, Y.'
'Shibuya, I.'

_publ_section_title
;
 Electron-density distribution in crystals of <i>p</i>-nitrobenzene
 derivatives
;
_journal_issue 6
_journal_name_full 'Acta Crystallographica Section B'
_journal_page_first 1031
_journal_page_last 1039
_journal_paper_doi 10.1107/S0108768193005130
_journal_volume 49
_journal_year 1993
_chemical_formula_moiety 'C7 H6 N2 O3'
_chemical_formula_sum 'C7 H6 N2 O3'
_chemical_formula_weight 166.1
_symmetry_cell_setting monoclinic
_symmetry_space_group_name_Hall '-P 2ybc'
_symmetry_space_group_name_H-M 'P 1 21/c 1'
_cell_angle_alpha 90.
_cell_angle_beta 90.880(10)
_cell_angle_gamma 90.
_cell_formula_units_Z 4
_cell_length_a 7.393(2)
_cell_length_b 6.8005(9)
_cell_length_c 13.814(2)
_cell_volume 694.4(2)
_diffrn_radiation_type Mo
_diffrn_radiation_wavelength 0.70926
_exptl_absorpt_coefficient_mu 0.12
_exptl_crystal_density_diffrn 1.59
_cod_data_source_file as0633.cif
_cod_data_source_block as0633c
_cod_database_code 2101060

loop_
_atom_site_label
_atom_site_fract_x
_atom_site_fract_y
_atom_site_fract_z
O(1) .53948(6) .85375(6) .40021(3)
O(2) .81567(8) -.03318(7) .22024(3)
O(3) .96082(7) -.09987(7) .35346(3)
N(1) .65934(7) .79621(6) .54857(3)
N(2) .86568(6) .00843(6) .30308(3)
C(1) .69553(6) .55117(6) .42019(3)
C(2) .66260(7) .50778(7) .32241(3)
C(3) .71774(7) .32961(7) .28329(3)
C(4) .80736(6) .19731(7) .34368(3)
C(5) .84271(7) .23551(7) .44080(3)
C(6) .78551(7) .41429(7) .47910(3)
C(7) .62587(6) .74514(6) .45642(3)
H(2) .5970(14) .6017(17) .2831(7)
H(3) .6952(13) .2970(16) .2140(7)
H(5) .9003(14) .1423(16) .4787(8)
H(6) .8102(12) .4294(14) .5472(6)
H(1N) .6099(14) .9067(17) .5712(7)
H(2N) .7168(15) .7187(19) .5919(8)

loop_
_geom_angle_atom_site_label_1
_geom_angle_atom_site_label_2
_geom_angle_atom_site_label_3
_geom_angle
O(2) N(2) O(3) 123.43(5)
O(2) N(2) C(4) 118.07(4)
O(3) N(2) C(4) 118.51(4)
C(2) C(1) C(6) 119.69(4)
C(2) C(1) C(7) 116.76(4)
C(6) C(1) C(7) 123.53(4)
C(1) C(2) C(3) 120.72(4)
C(2) C(3) C(4) 118.12(4)
N(2) C(4) C(3) 118.52(4)
N(2) C(4) C(5) 118.74(4)
C(3) C(4) C(5) 122.74(4)
C(4) C(5) C(6) 118.46(4)
C(1) C(6) C(5) 120.27(4)
O(1) C(7) N(1) 121.74(4)
O(1) C(7) C(1) 119.28(4)
N(1) C(7) C(1) 118.98(4)

loop_
_geom_bond_atom_site_label_1
_geom_bond_atom_site_label_2
_geom_bond_distance
O(1) C(7) 1.2414(6)
O(2) N(2) 1.2301(6)
O(3) N(2) 1.2274(6)
N(1) C(7) 1.3388(6)
N(2) C(4) 1.4689(6)
C(1) C(2) 1.4002(6)
C(1) C(6) 1.3981(6)
C(1) C(7) 1.5045(6)
C(2) C(3) 1.3903(7)
C(3) C(4) 1.3883(7)
C(4) C(5) 1.3874(6)
C(5) C(6) 1.3942(7)
O(1) N(1) 2.8913(7)
